data_7013646
loop_
_publ_author_name
'Stuart D. Reid'
'Alexander J. Blake'
'Walter K\"ockenberger'
'Claire Wilson'
'Jason B. Love'

_publ_section_title
;
 Double-stranded, [4 + 4] helicates of Fe(II) and Mn(II) supported by
 an extended dipyrrolide ligand
;
_journal_issue 23
_journal_name_full 'Dalton Trans.'
_journal_page_first 4387
_journal_page_last 4388
_journal_paper_doi 10.1039/b311093a
_journal_year 2003
_chemical_formula_moiety 'C42 H62 Mn N8, 2(C4 H8 O)'
_chemical_formula_sum 'C50 H78 Mn N8 O2'
_chemical_formula_weight 878.14
_chemical_name_systematic
;
?
;
_space_group_IT_number 15
_symmetry_cell_setting monoclinic
_symmetry_space_group_name_Hall '-C 2yc'
_symmetry_space_group_name_H-M 'C 1 2/c 1'
_atom_sites_solution_hydrogens geom
_atom_sites_solution_primary direct
_atom_sites_solution_secondary 'difference Fourier'
_audit_creation_method SHELXL-97
_cell_angle_alpha 90.00
_cell_angle_beta 110.152(2)
_cell_angle_gamma 90.00
_cell_formula_units_Z 4
_cell_length_a 17.635(2)
_cell_length_b 14.208(2)
_cell_length_c 21.382(2)
_cell_measurement_reflns_used 5104
_cell_measurement_temperature 150(2)
_cell_measurement_theta_max 27.3
_cell_measurement_theta_min 2.3
_cell_volume 5029.5(10)
_computing_cell_refinement 'Bruker SAINT version 6.02a (Bruker, 2000)'
_computing_data_collection 'Bruker SMART version 5.625 (Bruker, 2001)'
_computing_data_reduction 'Bruker SAINT; Bruker SHELXTL (Bruker, 2001)'
_computing_molecular_graphics 'Bruker SHELXTL'
_computing_publication_material 'SHELXL-97; PLATON (Spek, 2002)'
_computing_structure_refinement 'SHELXL-97 (Sheldrick, 1997)'
_computing_structure_solution 'SHELXS-97 (Sheldrick, 1990)'
_diffrn_ambient_temperature 150(2)
_diffrn_measured_fraction_theta_full 0.983
_diffrn_measured_fraction_theta_max 0.983
_diffrn_measurement_device_type 'Bruker SMART APEX CCD area detector'
_diffrn_measurement_method omega
_diffrn_radiation_monochromator graphite
_diffrn_radiation_source 'normal-focus sealed tube'
_diffrn_radiation_type MoK\a
_diffrn_radiation_wavelength 0.71073
_diffrn_reflns_av_R_equivalents 0.024
_diffrn_reflns_av_sigmaI/netI 0.028
_diffrn_reflns_limit_h_max 22
_diffrn_reflns_limit_h_min -22
_diffrn_reflns_limit_k_max 18
_diffrn_reflns_limit_k_min -16
_diffrn_reflns_limit_l_max 27
_diffrn_reflns_limit_l_min -27
_diffrn_reflns_number 17490
_diffrn_reflns_theta_full 27.50
_diffrn_reflns_theta_max 27.50
_diffrn_reflns_theta_min 2.34
_diffrn_standards_decay_% 0
_exptl_absorpt_coefficient_mu 0.307
_exptl_absorpt_correction_T_max 1.00
_exptl_absorpt_correction_T_min 0.867
_exptl_absorpt_correction_type multi-scan
_exptl_absorpt_process_details '(SADABS version 2.03; Bruker, 2001)'
_exptl_crystal_colour brown
_exptl_crystal_density_diffrn 1.160
_exptl_crystal_density_method 'not measured'
_exptl_crystal_description sphenoid
_exptl_crystal_F_000 1900
_exptl_crystal_size_max 0.50
_exptl_crystal_size_mid 0.22
_exptl_crystal_size_min 0.16
_refine_diff_density_max 0.49
_refine_diff_density_min -0.30
_refine_diff_density_rms 0.06
_refine_ls_extinction_method none
_refine_ls_goodness_of_fit_ref 1.02
_refine_ls_hydrogen_treatment 'riding model'
_refine_ls_matrix_type full
_refine_ls_number_parameters 276
_refine_ls_number_reflns 5695
_refine_ls_number_restraints 0
_refine_ls_restrained_S_all 1.02
_refine_ls_R_factor_all 0.0596
_refine_ls_R_factor_gt 0.0499
_refine_ls_shift/su_max 0.001
_refine_ls_shift/su_mean 0.000
_refine_ls_structure_factor_coef Fsqd
_refine_ls_weighting_details 'calc w=1/[\s^2^(Fo^2^)+(0.071P)^2^+4.88P] where P=(Fo^2^+2Fc^2^)/3'
_refine_ls_weighting_scheme calc
_refine_ls_wR_factor_gt 0.126
_refine_ls_wR_factor_ref 0.134
_reflns_number_gt 4797
_reflns_number_total 5926
_reflns_threshold_expression >2sigma(I)
_cod_data_source_file b311093a.txt
_cod_data_source_block MNPYBU
_cod_depositor_comments
;
The following automatic conversions were performed:
'_symmetry_cell_setting' value 'Monoclinic' changed to 'monoclinic'
according to '/home/saulius/struct/CIF-dictionaries/cif_core.dic'
dictionary named 'cif_core.dic' version 2.4.1 from
2010-06-29.

'_exptl_absorpt_correction_type' value 'multiscan' changed to
'multi-scan' according to
'/home/saulius/struct/CIF-dictionaries/cif_core.dic' dictionary named
'cif_core.dic' version 2.4.1 from 2010-06-29.

Automatic conversion script
Id: cif_fix_enum 1527 2010-12-29 10:47:43Z saulius 

The following automatic conversions were performed:

'_atom_sites_solution_primary' value 'direct methods' was changed to
'direct'.

'_atom_sites_solution_hydrogens' value 'geometrically placed' was
changed to 'geom'.

Automatic conversion script
Id: cif_fix_values 6452 2018-10-05 10:23:21Z andrius 
;
_cod_original_cell_volume 5030(2)
_cod_original_sg_symbol_H-M C2/c
_cod_database_code 7013646

loop_
_symmetry_equiv_pos_as_xyz
'x, y, z'
'-x, y, -z+1/2'
'x+1/2, y+1/2, z'
'-x+1/2, y+1/2, -z+1/2'
'-x, -y, -z'
'x, -y, z-1/2'
'-x+1/2, -y+1/2, -z'
'x+1/2, -y+1/2, z-1/2'

loop_
_atom_site_label
_atom_site_type_symbol
_atom_site_fract_x
_atom_site_fract_y
_atom_site_fract_z
_atom_site_U_iso_or_equiv
_atom_site_adp_type
_atom_site_occupancy
_atom_site_symmetry_multiplicity
_atom_site_calc_flag
_atom_site_refinement_flags
_atom_site_disorder_assembly
_atom_site_disorder_group
Mn1 Mn 0.5000 0.46757(3) 0.2500 0.02547(12) Uani 1 2 d S . .
N1 N 0.41595(9) 0.33802(11) 0.18281(7) 0.0300(3) Uani 1 1 d . . .
N2 N 0.39342(9) 0.45764(10) 0.27588(7) 0.0269(3) Uani 1 1 d . . .
N3 N 0.54508(9) 0.56032(11) 0.34781(7) 0.0294(3) Uani 1 1 d . . .
N4 N 0.76611(10) 0.54949(13) 0.41288(8) 0.0408(4) Uani 1 1 d . . .
H4A H 0.7752 0.5682 0.4531 0.049 Uiso 1 1 calc R . .
C1 C 0.33948(15) 0.2596(3) 0.07524(13) 0.0706(9) Uani 1 1 d . . .
H1A H 0.3154 0.3187 0.0571 0.106 Uiso 1 1 calc R . .
H1B H 0.3054 0.2278 0.0951 0.106 Uiso 1 1 calc R . .
H1C H 0.3456 0.2213 0.0403 0.106 Uiso 1 1 calc R . .
C2 C 0.46304(18) 0.18485(17) 0.15851(14) 0.0594(7) Uani 1 1 d . . .
H2A H 0.4299 0.1523 0.1790 0.089 Uiso 1 1 calc R . .
H2B H 0.5147 0.1984 0.1915 0.089 Uiso 1 1 calc R . .
H2C H 0.4703 0.1460 0.1243 0.089 Uiso 1 1 calc R . .
C3 C 0.47500(13) 0.32762(15) 0.09564(10) 0.0399(5) Uani 1 1 d . . .
H3A H 0.4496 0.3855 0.0762 0.060 Uiso 1 1 calc R . .
H3B H 0.4823 0.2884 0.0616 0.060 Uiso 1 1 calc R . .
H3C H 0.5266 0.3409 0.1288 0.060 Uiso 1 1 calc R . .
C4 C 0.42187(12) 0.27698(15) 0.12786(10) 0.0374(4) Uani 1 1 d . . .
C5 C 0.36242(11) 0.31738(14) 0.20855(9) 0.0330(4) Uani 1 1 d . . .
H5A H 0.3307 0.2640 0.1940 0.040 Uiso 1 1 calc R . .
C6 C 0.35052(11) 0.37520(14) 0.25944(9) 0.0314(4) Uani 1 1 d . . .
C7 C 0.30101(12) 0.36401(16) 0.29733(10) 0.0393(5) Uani 1 1 d . . .
H7A H 0.2660 0.3142 0.2953 0.047 Uiso 1 1 calc R . .
C8 C 0.31443(12) 0.44273(15) 0.33917(10) 0.0377(4) Uani 1 1 d . . .
H8A H 0.2904 0.4553 0.3707 0.045 Uiso 1 1 calc R . .
C9 C 0.37106(10) 0.49860(14) 0.32421(8) 0.0293(4) Uani 1 1 d . . .
C10 C 0.40695(11) 0.59248(13) 0.35204(9) 0.0308(4) Uani 1 1 d . . .
C11 C 0.37079(12) 0.62686(16) 0.40379(10) 0.0414(5) Uani 1 1 d . . .
H11A H 0.3820 0.5817 0.4392 0.062 Uiso 1 1 calc R . .
H11B H 0.3134 0.6340 0.3830 0.062 Uiso 1 1 calc R . .
H11C H 0.3944 0.6863 0.4215 0.062 Uiso 1 1 calc R . .
C12 C 0.38809(12) 0.66594(14) 0.29557(10) 0.0377(4) Uani 1 1 d . . .
H12A H 0.4103 0.6453 0.2627 0.057 Uiso 1 1 calc R . .
H12B H 0.4116 0.7253 0.3136 0.057 Uiso 1 1 calc R . .
H12C H 0.3306 0.6729 0.2752 0.057 Uiso 1 1 calc R . .
C13 C 0.49835(11) 0.58236(13) 0.38339(8) 0.0289(4) Uani 1 1 d . . .
C14 C 0.54442(12) 0.59407(14) 0.45206(9) 0.0351(4) Uani 1 1 d . . .
H14A H 0.5246 0.6084 0.4860 0.042 Uiso 1 1 calc R . .
C15 C 0.62347(12) 0.58030(14) 0.45863(9) 0.0358(4) Uani 1 1 d . . .
H15A H 0.6679 0.5837 0.4977 0.043 Uiso 1 1 calc R . .
C16 C 0.62422(11) 0.55968(14) 0.39384(9) 0.0314(4) Uani 1 1 d . . .
C17 C 0.68971(11) 0.54418(14) 0.37357(10) 0.0343(4) Uani 1 1 d . . .
H17A H 0.6792 0.5289 0.3291 0.041 Uiso 1 1 calc R . .
C18 C 0.83745(12) 0.52634(19) 0.39436(11) 0.0477(5) Uani 1 1 d . . .
C19 C 0.82333(14) 0.5530(2) 0.32240(12) 0.0578(7) Uani 1 1 d . . .
H19A H 0.7792 0.5168 0.2934 0.087 Uiso 1 1 calc R . .
H19B H 0.8713 0.5404 0.3122 0.087 Uiso 1 1 calc R . .
H19C H 0.8106 0.6188 0.3161 0.087 Uiso 1 1 calc R . .
C20 C 0.85362(18) 0.4217(2) 0.40517(19) 0.0774(9) Uani 1 1 d . . .
H20A H 0.8088 0.3871 0.3756 0.116 Uiso 1 1 calc R . .
H20B H 0.8605 0.4060 0.4505 0.116 Uiso 1 1 calc R . .
H20C H 0.9018 0.4058 0.3963 0.116 Uiso 1 1 calc R . .
C21 C 0.90750(15) 0.5837(3) 0.44057(14) 0.0758(10) Uani 1 1 d . . .
H21A H 0.8960 0.6496 0.4328 0.114 Uiso 1 1 calc R . .
H21B H 0.9560 0.5687 0.4319 0.114 Uiso 1 1 calc R . .
H21C H 0.9146 0.5690 0.4861 0.114 Uiso 1 1 calc R . .
O1S O 0.68479(10) 0.90493(12) 0.44131(8) 0.0504(4) Uani 1 1 d . . .
C1S C 0.63147(16) 0.96547(19) 0.39385(13) 0.0562(6) Uani 1 1 d . . .
H1SA H 0.6615 1.0115 0.3783 0.067 Uiso 1 1 calc R . .
H1SB H 0.5967 0.9985 0.4132 0.067 Uiso 1 1 calc R . .
C2S C 0.5838(3) 0.9057(4) 0.3391(2) 0.134(2) Uani 1 1 d . . .
H2SA H 0.5268 0.9204 0.3273 0.161 Uiso 1 1 calc R . .
H2SB H 0.5993 0.9162 0.3003 0.161 Uiso 1 1 calc R . .
C3S C 0.5978(3) 0.8125(3) 0.3596(2) 0.1196(17) Uani 1 1 d . . .
H3SA H 0.6053 0.7743 0.3245 0.143 Uiso 1 1 calc R . .
H3SB H 0.5523 0.7877 0.3700 0.143 Uiso 1 1 calc R . .
C4S C 0.67018(19) 0.8108(2) 0.41827(16) 0.0709(8) Uani 1 1 d . . .
H4SA H 0.6623 0.7707 0.4523 0.085 Uiso 1 1 calc R . .
H4SB H 0.7155 0.7869 0.4072 0.085 Uiso 1 1 calc R . .

loop_
_atom_site_aniso_label
_atom_site_aniso_U_11
_atom_site_aniso_U_22
_atom_site_aniso_U_33
_atom_site_aniso_U_23
_atom_site_aniso_U_13
_atom_site_aniso_U_12
Mn1 0.02335(18) 0.0310(2) 0.02432(19) 0.000 0.01104(14) 0.000
N1 0.0295(7) 0.0333(8) 0.0288(7) -0.0060(6) 0.0120(6) -0.0009(6)
N2 0.0253(7) 0.0325(8) 0.0243(7) -0.0011(6) 0.0101(5) 0.0005(6)
N3 0.0274(7) 0.0338(8) 0.0270(7) -0.0008(6) 0.0095(6) -0.0015(6)
N4 0.0297(8) 0.0588(11) 0.0321(8) -0.0025(8) 0.0083(7) -0.0053(8)
C1 0.0474(13) 0.116(3) 0.0504(14) -0.0445(16) 0.0192(11) -0.0241(15)
C2 0.0915(19) 0.0378(12) 0.0677(16) -0.0078(11) 0.0515(15) 0.0002(12)
C3 0.0474(11) 0.0435(11) 0.0347(10) -0.0095(8) 0.0218(9) -0.0056(9)
C4 0.0394(10) 0.0414(11) 0.0365(10) -0.0156(8) 0.0195(8) -0.0090(9)
C5 0.0310(9) 0.0337(10) 0.0352(9) -0.0055(7) 0.0125(7) -0.0064(8)
C6 0.0273(8) 0.0360(10) 0.0320(9) -0.0014(7) 0.0118(7) -0.0036(7)
C7 0.0342(9) 0.0476(12) 0.0422(11) -0.0054(9) 0.0207(8) -0.0107(9)
C8 0.0344(9) 0.0499(12) 0.0349(10) -0.0022(8) 0.0198(8) -0.0018(9)
C9 0.0260(8) 0.0378(10) 0.0255(8) 0.0000(7) 0.0107(6) 0.0035(7)
C10 0.0317(9) 0.0356(10) 0.0268(8) -0.0026(7) 0.0120(7) 0.0037(7)
C11 0.0389(10) 0.0517(13) 0.0373(10) -0.0099(9) 0.0178(8) 0.0053(9)
C12 0.0403(10) 0.0351(10) 0.0359(10) 0.0011(8) 0.0108(8) 0.0058(8)
C13 0.0329(9) 0.0290(9) 0.0258(8) -0.0020(7) 0.0114(7) -0.0017(7)
C14 0.0390(10) 0.0412(11) 0.0257(9) -0.0036(7) 0.0120(7) -0.0017(8)
C15 0.0359(9) 0.0428(11) 0.0261(9) -0.0017(8) 0.0071(7) -0.0055(8)
C16 0.0303(9) 0.0343(10) 0.0277(9) -0.0001(7) 0.0077(7) -0.0035(7)
C17 0.0310(9) 0.0386(11) 0.0314(9) 0.0007(8) 0.0084(7) -0.0044(8)
C18 0.0279(9) 0.0715(16) 0.0441(12) 0.0055(11) 0.0128(8) -0.0022(10)
C19 0.0381(11) 0.093(2) 0.0442(12) 0.0016(12) 0.0166(10) -0.0040(12)
C20 0.0591(16) 0.082(2) 0.102(2) 0.0233(18) 0.0415(17) 0.0231(16)
C21 0.0371(12) 0.136(3) 0.0520(15) -0.0051(17) 0.0121(11) -0.0250(15)
O1S 0.0495(9) 0.0484(9) 0.0423(8) -0.0041(7) 0.0017(7) 0.0010(7)
C1S 0.0554(14) 0.0555(15) 0.0569(15) 0.0101(11) 0.0183(12) 0.0141(11)
C2S 0.120(3) 0.125(4) 0.088(3) 0.006(3) -0.052(3) 0.006(3)
C3S 0.116(3) 0.082(3) 0.110(3) -0.032(2) -0.025(2) -0.031(2)
C4S 0.0793(19) 0.0429(15) 0.080(2) -0.0006(13) 0.0134(15) 0.0010(13)

loop_
_atom_type_symbol
_atom_type_description
_atom_type_scat_dispersion_real
_atom_type_scat_dispersion_imag
_atom_type_scat_source
C C 0.0033 0.0016 'International Tables Vol C Tables 4.2.6.8 and 6.1.1.4'
H H 0.0000 0.0000 'International Tables Vol C Tables 4.2.6.8 and 6.1.1.4'
N N 0.0061 0.0033 'International Tables Vol C Tables 4.2.6.8 and 6.1.1.4'
O O 0.0106 0.0060 'International Tables Vol C Tables 4.2.6.8 and 6.1.1.4'
Mn Mn 0.3368 0.7283 'International Tables Vol C Tables 4.2.6.8 and 6.1.1.4'

loop_
_geom_angle_atom_site_label_1
_geom_angle_atom_site_label_2
_geom_angle_atom_site_label_3
_geom_angle
_geom_angle_site_symmetry_1
_geom_angle_site_symmetry_3
_geom_angle_publ_flag
N2 Mn1 N2 172.44(8) 2_655 . ?
N2 Mn1 N3 102.00(5) 2_655 . ?
N2 Mn1 N3 82.28(5) . . ?
N3 Mn1 N3 112.30(8) . 2_655 ?
N2 Mn1 N1 101.75(5) 2_655 . ?
N2 Mn1 N1 72.46(5) . . ?
N3 Mn1 N1 151.05(5) . . ?
N3 Mn1 N1 87.12(5) 2_655 . ?
N1 Mn1 N1 84.48(7) . 2_655 ?
C5 N1 C4 117.86(16) . . ?
C5 N1 Mn1 107.60(12) . . ?
C4 N1 Mn1 134.07(11) . . ?
C9 N2 C6 106.36(15) . . ?
C9 N2 Mn1 132.87(12) . . ?
C6 N2 Mn1 116.48(11) . . ?
C13 N3 C16 105.16(14) . . ?
C13 N3 Mn1 123.24(12) . . ?
C16 N3 Mn1 124.50(12) . . ?
C17 N4 C18 126.24(18) . . ?
N1 C4 C1 111.64(17) . . ?
N1 C4 C3 107.62(15) . . ?
C1 C4 C3 108.80(19) . . ?
N1 C4 C2 108.14(17) . . ?
C1 C4 C2 111.7(2) . . ?
C3 C4 C2 108.86(18) . . ?
N1 C5 C6 121.13(17) . . ?
N2 C6 C7 110.47(17) . . ?
N2 C6 C5 118.09(15) . . ?
C7 C6 C5 131.44(18) . . ?
C6 C7 C8 106.22(17) . . ?
C9 C8 C7 106.52(17) . . ?
N2 C9 C8 110.43(17) . . ?
N2 C9 C10 119.15(15) . . ?
C8 C9 C10 130.42(16) . . ?
C9 C10 C13 109.06(14) . . ?
C9 C10 C11 110.11(16) . . ?
C13 C10 C11 110.61(15) . . ?
C9 C10 C12 109.97(15) . . ?
C13 C10 C12 108.55(15) . . ?
C11 C10 C12 108.52(16) . . ?
N3 C13 C14 111.72(16) . . ?
N3 C13 C10 122.51(15) . . ?
C14 C13 C10 125.77(16) . . ?
C15 C14 C13 106.81(16) . . ?
C14 C15 C16 106.34(16) . . ?
C17 C16 N3 121.12(16) . . ?
C17 C16 C15 128.87(17) . . ?
N3 C16 C15 109.96(16) . . ?
N4 C17 C16 124.71(18) . . ?
N4 C18 C20 108.03(19) . . ?
N4 C18 C19 110.95(18) . . ?
C20 C18 C19 110.8(2) . . ?
N4 C18 C21 106.3(2) . . ?
C20 C18 C21 111.0(2) . . ?
C19 C18 C21 109.6(2) . . ?
C1S O1S C4S 109.2(2) . . ?
O1S C1S C2S 106.2(3) . . ?
C3S C2S C1S 108.1(3) . . ?
C2S C3S C4S 107.3(3) . . ?
O1S C4S C3S 106.6(3) . . ?

loop_
_geom_bond_atom_site_label_1
_geom_bond_atom_site_label_2
_geom_bond_distance
_geom_bond_site_symmetry_2
_geom_bond_publ_flag
Mn1 N2 2.1390(14) . ?
Mn1 N3 2.3659(15) . ?
Mn1 N1 2.4863(15) . ?
N1 C5 1.280(2) . ?
N1 C4 1.493(2) . ?
N2 C9 1.357(2) . ?
N2 C6 1.373(2) . ?
N3 C13 1.337(2) . ?
N3 C16 1.404(2) . ?
N4 C17 1.322(2) . ?
N4 C18 1.480(3) . ?
C1 C4 1.520(3) . ?
C2 C4 1.530(3) . ?
C3 C4 1.521(3) . ?
C5 C6 1.435(3) . ?
C6 C7 1.390(3) . ?
C7 C8 1.401(3) . ?
C8 C9 1.396(3) . ?
C9 C10 1.508(3) . ?
C10 C13 1.524(2) . ?
C10 C11 1.535(2) . ?
C10 C12 1.543(3) . ?
C13 C14 1.422(2) . ?
C14 C15 1.366(3) . ?
C15 C16 1.420(3) . ?
C16 C17 1.384(3) . ?
C18 C20 1.516(4) . ?
C18 C19 1.520(3) . ?
C18 C21 1.525(4) . ?
O1S C1S 1.413(3) . ?
O1S C4S 1.418(3) . ?
C1S C2S 1.457(5) . ?
C2S C3S 1.390(6) . ?
C3S C4S 1.449(5) . ?
